data_7122510
loop_
_publ_author_name
'Zhou, Lin'
'Shi, Ping-Ping'
'Zheng, Xuan'
'Geng, Fu-Juan'
'Ye, Qiong'
'Fu, Da-Wei'

_publ_section_title
;
 Molecular design of high-temperature organic dielectric switches.
;
_journal_issue 93
_journal_name_full 'Chemical communications (Cambridge, England)'
_journal_page_first 13111
_journal_page_last 13114
_journal_paper_doi 10.1039/c8cc07311b
_journal_volume 54
_journal_year 2018
_chemical_formula_moiety 'C6 H2 N3 O7, C6 H14 P'
_chemical_formula_sum 'C12 H16 N3 O7 P'
_chemical_formula_weight 345.25
_space_group_IT_number 61
_space_group_name_Hall '-P 2bc 2ac'
_space_group_name_H-M_alt 'P c a b'
_symmetry_cell_setting orthorhombic
_symmetry_space_group_name_Hall '-P 2bc 2ac'
_symmetry_space_group_name_H-M 'P c a b'
_atom_sites_solution_hydrogens geom
_atom_sites_solution_primary direct
_atom_sites_solution_secondary difmap
_audit_creation_method SHELXL-97
_audit_update_record
;
2018-09-08 deposited with the CCDC.
2018-10-26 downloaded from the CCDC.
;
_cell_angle_alpha 90.00
_cell_angle_beta 90.00
_cell_angle_gamma 90.00
_cell_formula_units_Z 8
_cell_length_a 7.0408(14)
_cell_length_b 19.834(4)
_cell_length_c 23.634(5)
_cell_measurement_reflns_used 2127
_cell_measurement_temperature 293(2)
_cell_measurement_theta_max 25.99
_cell_measurement_theta_min 3.19
_cell_volume 3300.4(12)
_computing_structure_refinement 'SHELXL-97 (Sheldrick, 1997)'
_computing_structure_solution 'SHELXS-97 (Sheldrick, 1990)'
_diffrn_ambient_temperature 293(2)
_diffrn_measured_fraction_theta_full 0.998
_diffrn_measured_fraction_theta_max 0.998
_diffrn_measurement_device_type 'Mercury2 (2x2 bin mode)'
_diffrn_measurement_method CCD_Profile_fitting
_diffrn_radiation_monochromator graphite
_diffrn_radiation_source 'fine-focus sealed tube'
_diffrn_radiation_type MoK\a
_diffrn_radiation_wavelength 0.71073
_diffrn_reflns_av_R_equivalents 0.0818
_diffrn_reflns_av_sigmaI/netI 0.0549
_diffrn_reflns_limit_h_max 8
_diffrn_reflns_limit_h_min -8
_diffrn_reflns_limit_k_max 24
_diffrn_reflns_limit_k_min -20
_diffrn_reflns_limit_l_max 28
_diffrn_reflns_limit_l_min -29
_diffrn_reflns_number 18712
_diffrn_reflns_theta_full 25.99
_diffrn_reflns_theta_max 25.99
_diffrn_reflns_theta_min 3.19
_exptl_absorpt_coefficient_mu 0.205
_exptl_absorpt_correction_T_max 0.9641
_exptl_absorpt_correction_T_min 0.9602
_exptl_absorpt_correction_type multi-scan
_exptl_crystal_colour yellow
_exptl_crystal_density_diffrn 1.390
_exptl_crystal_density_method 'not measured'
_exptl_crystal_description needle
_exptl_crystal_F_000 1440
_exptl_crystal_size_max 0.20
_exptl_crystal_size_mid 0.18
_exptl_crystal_size_min 0.18
_refine_diff_density_max 0.549
_refine_diff_density_min -0.449
_refine_diff_density_rms 0.059
_refine_ls_extinction_method none
_refine_ls_goodness_of_fit_ref 1.108
_refine_ls_hydrogen_treatment constr
_refine_ls_matrix_type full
_refine_ls_number_parameters 211
_refine_ls_number_reflns 3242
_refine_ls_number_restraints 3
_refine_ls_restrained_S_all 1.149
_refine_ls_R_factor_all 0.1474
_refine_ls_R_factor_gt 0.0995
_refine_ls_shift/su_max 0.000
_refine_ls_shift/su_mean 0.000
_refine_ls_structure_factor_coef Fsqd
_refine_ls_weighting_details 'calc w=1/[\s^2^(Fo^2^)+(0.0809P)^2^+5.3362P] where P=(Fo^2^+2Fc^2^)/3'
_refine_ls_weighting_scheme calc
_refine_ls_wR_factor_gt 0.2107
_refine_ls_wR_factor_ref 0.2374
_reflns_number_gt 2127
_reflns_number_total 3242
_reflns_threshold_expression >2sigma(I)
_cod_data_source_file c8cc07311b2.cif
_cod_data_source_block 4_293K
_cod_depositor_comments
;
The following automatic conversions were performed:

'_exptl_absorpt_correction_type' value 'Multi-scan' changed to
'multi-scan' according to
/home/data/users/saulius/crontab/automatic-downloads/rss-feeds/RSC/lib/dictionaries/cif_core.dic
dictionary named 'cif_core.dic' version 2.4.2 from 2011-04-26.

Automatic conversion script
Id: cif_fix_values 4973 2017-02-22 13:04:09Z antanas 

 Adding full bibliography for 7122508--7122513.cif.
;
_cod_database_code 7122510

loop_
_symmetry_equiv_pos_as_xyz
'x, y, z'
'-x, -y+1/2, z+1/2'
'x+1/2, -y, -z+1/2'
'-x+1/2, y+1/2, -z'
'-x, -y, -z'
'x, y-1/2, -z-1/2'
'-x-1/2, y, z-1/2'
'x-1/2, -y-1/2, z'

loop_
_atom_site_label
_atom_site_type_symbol
_atom_site_fract_x
_atom_site_fract_y
_atom_site_fract_z
_atom_site_U_iso_or_equiv
_atom_site_adp_type
_atom_site_occupancy
_atom_site_symmetry_multiplicity
_atom_site_calc_flag
_atom_site_refinement_flags
C11 C 0.4979(11) 0.9340(7) 0.1918(3) 0.168(5) Uani 1 1 d D
H11 H 0.5328 0.8888 0.1935 0.202 Uiso 1 1 calc R
C12 C 0.6360(13) 0.9667(6) 0.2034(3) 0.153(4) Uani 1 1 d D
H12A H 0.6291 1.0135 0.2040 0.183 Uiso 1 1 calc R
H12B H 0.7500 0.9452 0.2118 0.183 Uiso 1 1 calc R
O1 O 0.2931(6) 0.82008(18) 0.47830(14) 0.0709(11) Uani 1 1 d .
N1 N 0.3061(6) 0.6741(2) 0.4691(2) 0.0553(11) Uani 1 1 d .
C2 C 0.3493(6) 0.7211(2) 0.42279(18) 0.0411(10) Uani 1 1 d .
C5 C 0.4400(6) 0.8038(3) 0.33151(19) 0.0482(12) Uani 1 1 d .
H5 H 0.4740 0.8311 0.3012 0.058 Uiso 1 1 calc R
C6 C 0.3873(6) 0.8320(2) 0.38184(19) 0.0449(11) Uani 1 1 d .
N3 N 0.3844(8) 0.9055(2) 0.3846(2) 0.0701(13) Uani 1 1 d .
C4 C 0.4426(6) 0.7338(3) 0.32594(19) 0.0492(12) Uani 1 1 d .
C3 C 0.3960(6) 0.6925(2) 0.3720(2) 0.0473(12) Uani 1 1 d .
H3 H 0.3969 0.6458 0.3680 0.057 Uiso 1 1 calc R
C1 C 0.3378(6) 0.7938(2) 0.43299(19) 0.0434(11) Uani 1 1 d .
N2 N 0.4969(6) 0.7037(3) 0.2729(2) 0.0686(13) Uani 1 1 d .
O5 O 0.5477(7) 0.7409(3) 0.23364(17) 0.0939(15) Uani 1 1 d .
O4 O 0.4936(8) 0.6419(3) 0.2684(2) 0.1087(17) Uani 1 1 d .
O3 O 0.2680(7) 0.6158(2) 0.4576(2) 0.0951(15) Uani 1 1 d .
O7 O 0.2709(9) 0.9335(2) 0.4151(2) 0.1154(19) Uani 1 1 d .
O6 O 0.4958(8) 0.9358(2) 0.3535(2) 0.1091(17) Uani 1 1 d .
O2 O 0.3110(7) 0.6942(2) 0.51792(17) 0.0886(14) Uani 1 1 d .
P1 P 0.2601(2) 0.89695(7) 0.10889(6) 0.0558(4) Uani 1 1 d .
C10 C 0.3020(8) 0.9363(3) 0.1766(2) 0.0749(18) Uani 1 1 d D
H10A H 0.2606 0.9830 0.1750 0.090 Uiso 1 1 calc R
H10B H 0.2276 0.9135 0.2053 0.090 Uiso 1 1 calc R
C9 C 0.3515(10) 0.8130(3) 0.1105(2) 0.0832(19) Uani 1 1 d .
H9A H 0.3228 0.7908 0.0754 0.125 Uiso 1 1 calc R
H9B H 0.2943 0.7887 0.1412 0.125 Uiso 1 1 calc R
H9C H 0.4867 0.8144 0.1157 0.125 Uiso 1 1 calc R
C8 C 0.3743(10) 0.9439(3) 0.0549(2) 0.083(2) Uani 1 1 d .
H8A H 0.3540 0.9224 0.0190 0.124 Uiso 1 1 calc R
H8B H 0.5081 0.9462 0.0625 0.124 Uiso 1 1 calc R
H8C H 0.3227 0.9887 0.0538 0.124 Uiso 1 1 calc R
C7 C 0.0099(10) 0.8925(4) 0.0979(3) 0.111(3) Uani 1 1 d .
H7A H -0.0158 0.8666 0.0644 0.166 Uiso 1 1 calc R
H7B H -0.0401 0.9372 0.0933 0.166 Uiso 1 1 calc R
H7C H -0.0490 0.8714 0.1299 0.166 Uiso 1 1 calc R

loop_
_atom_site_aniso_label
_atom_site_aniso_U_11
_atom_site_aniso_U_22
_atom_site_aniso_U_33
_atom_site_aniso_U_23
_atom_site_aniso_U_13
_atom_site_aniso_U_12
C11 0.125(8) 0.296(15) 0.083(6) -0.108(8) 0.008(5) -0.023(9)
C12 0.126(8) 0.248(12) 0.084(6) -0.075(7) 0.021(6) -0.033(8)
O1 0.109(3) 0.061(2) 0.042(2) -0.0075(18) 0.0111(19) -0.004(2)
N1 0.047(2) 0.056(3) 0.063(3) 0.011(2) -0.001(2) 0.002(2)
C2 0.031(2) 0.050(3) 0.042(3) 0.005(2) -0.0011(19) 0.0029(19)
C5 0.038(2) 0.067(3) 0.040(3) 0.008(2) 0.002(2) 0.006(2)
C6 0.044(3) 0.050(3) 0.041(2) 0.000(2) -0.001(2) 0.005(2)
N3 0.100(4) 0.055(3) 0.056(3) 0.009(2) 0.015(3) 0.007(3)
C4 0.040(2) 0.072(4) 0.036(2) -0.009(2) -0.001(2) 0.010(2)
C3 0.040(2) 0.045(3) 0.057(3) -0.007(2) -0.002(2) 0.002(2)
C1 0.043(2) 0.051(3) 0.037(2) -0.002(2) -0.003(2) -0.003(2)
N2 0.060(3) 0.093(4) 0.053(3) -0.019(3) 0.006(2) 0.011(3)
O5 0.106(4) 0.129(4) 0.047(2) -0.011(3) 0.024(2) 0.009(3)
O4 0.152(5) 0.089(4) 0.086(3) -0.039(3) 0.021(3) 0.010(3)
O3 0.139(4) 0.055(3) 0.092(3) 0.014(2) -0.007(3) -0.015(3)
O7 0.187(5) 0.066(3) 0.093(3) 0.009(3) 0.055(4) 0.041(3)
O6 0.153(5) 0.069(3) 0.105(4) 0.021(3) 0.039(3) -0.012(3)
O2 0.132(4) 0.082(3) 0.052(2) 0.016(2) 0.014(2) 0.003(3)
P1 0.0599(8) 0.0591(8) 0.0485(8) -0.0121(6) -0.0001(6) -0.0032(7)
C10 0.063(4) 0.103(5) 0.059(4) -0.029(3) 0.007(3) -0.013(3)
C9 0.123(5) 0.065(4) 0.062(4) 0.000(3) 0.009(4) 0.012(4)
C8 0.137(6) 0.059(4) 0.053(3) -0.001(3) 0.000(4) -0.022(4)
C7 0.071(4) 0.136(7) 0.125(6) -0.056(5) -0.018(4) -0.003(4)

loop_
_atom_type_symbol
_atom_type_description
_atom_type_scat_dispersion_real
_atom_type_scat_dispersion_imag
_atom_type_scat_source
C C 0.0033 0.0016 'International Tables Vol C Tables 4.2.6.8 and 6.1.1.4'
H H 0.0000 0.0000 'International Tables Vol C Tables 4.2.6.8 and 6.1.1.4'
N N 0.0061 0.0033 'International Tables Vol C Tables 4.2.6.8 and 6.1.1.4'
O O 0.0106 0.0060 'International Tables Vol C Tables 4.2.6.8 and 6.1.1.4'
P P 0.1023 0.0942 'International Tables Vol C Tables 4.2.6.8 and 6.1.1.4'

loop_
_geom_angle_atom_site_label_1
_geom_angle_atom_site_label_2
_geom_angle_atom_site_label_3
_geom_angle
C12 C11 C10 145.4(13)
C12 C11 H11 107.3
C10 C11 H11 107.3
C11 C12 H12A 120.0
C11 C12 H12B 120.0
H12A C12 H12B 120.0
O3 N1 O2 121.8(5)
O3 N1 C2 118.8(5)
O2 N1 C2 119.4(4)
C3 C2 C1 124.5(4)
C3 C2 N1 116.1(4)
C1 C2 N1 119.4(4)
C6 C5 C4 119.6(4)
C6 C5 H5 120.2
C4 C5 H5 120.2
C5 C6 N3 116.9(4)
C5 C6 C1 124.7(4)
N3 C6 C1 118.3(4)
O7 N3 O6 123.6(5)
O7 N3 C6 119.6(5)
O6 N3 C6 116.8(5)
C5 C4 C3 120.4(4)
C5 C4 N2 119.9(5)
C3 C4 N2 119.7(5)
C2 C3 C4 119.7(4)
C2 C3 H3 120.2
C4 C3 H3 120.2
O1 C1 C2 125.0(4)
O1 C1 C6 123.9(4)
C2 C1 C6 111.1(4)
O4 N2 O5 122.3(5)
O4 N2 C4 118.9(5)
O5 N2 C4 118.8(5)
C8 P1 C7 111.6(4)
C8 P1 C9 110.0(3)
C7 P1 C9 108.3(4)
C8 P1 C10 109.7(3)
C7 P1 C10 108.2(3)
C9 P1 C10 109.0(3)
C11 C10 P1 111.6(5)
C11 C10 H10A 109.3
P1 C10 H10A 109.3
C11 C10 H10B 109.3
P1 C10 H10B 109.3
H10A C10 H10B 108.0
P1 C9 H9A 109.5
P1 C9 H9B 109.5
H9A C9 H9B 109.5
P1 C9 H9C 109.5
H9A C9 H9C 109.5
H9B C9 H9C 109.5
P1 C8 H8A 109.5
P1 C8 H8B 109.5
H8A C8 H8B 109.5
P1 C8 H8C 109.5
H8A C8 H8C 109.5
H8B C8 H8C 109.5
P1 C7 H7A 109.5
P1 C7 H7B 109.5
H7A C7 H7B 109.5
P1 C7 H7C 109.5
H7A C7 H7C 109.5
H7B C7 H7C 109.5

loop_
_geom_bond_atom_site_label_1
_geom_bond_atom_site_label_2
_geom_bond_distance
C11 C12 1.200(7)
C11 C10 1.427(7)
C11 H11 0.9300
C12 H12A 0.9300
C12 H12B 0.9300
O1 C1 1.231(5)
N1 O3 1.219(6)
N1 O2 1.222(5)
N1 C2 1.470(6)
C2 C3 1.369(6)
C2 C1 1.464(6)
C5 C6 1.366(6)
C5 C4 1.394(7)
C5 H5 0.9300
C6 N3 1.460(6)
C6 C1 1.469(6)
N3 O7 1.211(6)
N3 O6 1.232(6)
C4 C3 1.401(6)
C4 N2 1.440(6)
C3 H3 0.9300
N2 O4 1.231(6)
N2 O5 1.238(6)
P1 C8 1.774(6)
P1 C7 1.783(7)
P1 C9 1.786(6)
P1 C10 1.805(5)
C10 H10A 0.9700
C10 H10B 0.9700
C9 H9A 0.9600
C9 H9B 0.9600
C9 H9C 0.9600
C8 H8A 0.9600
C8 H8B 0.9600
C8 H8C 0.9600
C7 H7A 0.9600
C7 H7B 0.9600
C7 H7C 0.9600

loop_
_geom_torsion_atom_site_label_1
_geom_torsion_atom_site_label_2
_geom_torsion_atom_site_label_3
_geom_torsion_atom_site_label_4
_geom_torsion
O3 N1 C2 C3 -17.9(6)
O2 N1 C2 C3 161.5(5)
O3 N1 C2 C1 161.3(5)
O2 N1 C2 C1 -19.3(6)
C4 C5 C6 N3 -179.0(4)
C4 C5 C6 C1 2.3(7)
C5 C6 N3 O7 148.6(5)
C1 C6 N3 O7 -32.6(7)
C5 C6 N3 O6 -28.7(7)
C1 C6 N3 O6 150.0(5)
C6 C5 C4 C3 -1.6(7)
C6 C5 C4 N2 179.6(4)
C1 C2 C3 C4 2.0(7)
N1 C2 C3 C4 -178.8(4)
C5 C4 C3 C2 -0.5(7)
N2 C4 C3 C2 178.3(4)
C3 C2 C1 O1 178.9(5)
N1 C2 C1 O1 -0.3(7)
C3 C2 C1 C6 -1.3(6)
N1 C2 C1 C6 179.6(4)
C5 C6 C1 O1 178.9(5)
N3 C6 C1 O1 0.2(7)
C5 C6 C1 C2 -0.9(6)
N3 C6 C1 C2 -179.6(4)
C5 C4 N2 O4 -178.2(5)
C3 C4 N2 O4 3.0(7)
C5 C4 N2 O5 2.8(7)
C3 C4 N2 O5 -176.0(5)
C12 C11 C10 P1 120.2(14)
C8 P1 C10 C11 -65.5(8)
C7 P1 C10 C11 172.6(7)
C9 P1 C10 C11 55.0(8)
